data_4124498
loop_
_publ_author_name
'Erdman, N.'
'Asta, M.'
'Warschkow, O.'
'Ellis, D.E.'
'Poeppelmeier, K.R.'
'Marks, L.D.'

_publ_section_title
;
 Surface structures of Sr Ti O3 (001): A (Ti O2)-rich reconstruction with
 a c(4 X 2) unit cell
;
_journal_name_full 'Journal of the American Chemical Society'
_journal_page_first 10050
_journal_page_last 10056
_journal_volume 125
_journal_year 2003
_chemical_formula_sum 'O2 Ti'
_chemical_name_systematic 'Ti O2'
_space_group_IT_number 1
_symmetry_space_group_name_Hall 'P 1'
_symmetry_space_group_name_H-M 'P 1'
_cell_angle_alpha 90
_cell_angle_beta 90
_cell_angle_gamma 90
_cell_formula_units_Z 8
_cell_length_a 15.62
_cell_length_b 7.81
_cell_length_c 12.932
_cell_volume 1577.603
_citation_journal_id_ASTM JACSAT
_cod_data_source_file Erdman_JACSAT_2003_1890.cif
_cod_data_source_block O2Ti1
_cod_original_formula_sum 'O2 Ti1'
_cod_database_code 4124498

loop_
_symmetry_equiv_pos_as_xyz
x,y,z

loop_
_atom_site_label
_atom_site_type_symbol
_atom_site_fract_x
_atom_site_fract_y
_atom_site_fract_z
_atom_site_occupancy
_atom_site_U_iso_or_equiv
O8 O-2 0.2545 0.5 0.9146 1 0.0
O1 O-2 0 0 0.9233 1 0.0
O10 O-2 0.6229 0.7923 1 1 0.0
O2 O-2 0.5 0.5 0.9233 1 0.0
Ti7 Ti+4 0 0.7461 0.944 1 0.0
O4 O-2 0 0.5 0.9162 1 0.0
O15 O-2 0.1229 0.7077 1 1 0.0
O3 O-2 0.5 0 0.9162 1 0.0
O13 O-2 0.8771 0.7077 1 1 0.0
O9 O-2 0.3771 0.2077 1 1 0.0
Ti8 Ti+4 0 0.2539 0.944 1 0.0
Ti4 Ti+4 0.1239 0.5 0.9409 1 0.0
Ti5 Ti+4 0.5 0.2461 0.944 1 0.0
Ti6 Ti+4 0.5 0.7539 0.944 1 0.0
O6 O-2 0.7545 0 0.9146 1 0.0
Ti2 Ti+4 0.6239 0 0.9409 1 0.0
O16 O-2 0.8771 0.2923 1 1 0.0
O14 O-2 0.1229 0.2923 1 1 0.0
Ti3 Ti+4 0.8761 0.5 0.9409 1 0.0
O11 O-2 0.6229 0.2077 1 1 0.0
Ti1 Ti+4 0.3761 0 0.9409 1 0.0
O7 O-2 0.7455 0.5 0.9146 1 0.0
O5 O-2 0.2455 0 0.9146 1 0.0
O12 O-2 0.3771 0.7923 1 1 0.0
